data_2204005
loop_
_publ_author_name
'Qing Bao Song'
'Zhi Min Jin'
'Hai Bin Wang'
'Biao Jiang'

_publ_section_title
;
 <i>N</i>'-(Benzenesulfonyl)-4-methylthiazole-5-carbohydrazide
;
_journal_issue 8
_journal_name_full 'Acta Crystallographica Section E'
_journal_page_first o1292
_journal_page_last o1293
_journal_paper_doi 10.1107/S1600536804015806
_journal_volume 60
_journal_year 2004
_chemical_formula_iupac 'C11 H11 N3 O3 S2'
_chemical_formula_moiety 'C11 H11 N3 O3 S2'
_chemical_formula_sum 'C11 H11 N3 O3 S2'
_chemical_formula_weight 297.35
_chemical_name_systematic
;
N'-(Benzenesulfonyl)-4-methylthiazole-5-carbohydrazide
;
_space_group_IT_number 14
_symmetry_cell_setting monoclinic
_symmetry_space_group_name_Hall '-P 2ybc'
_symmetry_space_group_name_H-M 'P 1 21/c 1'
_atom_sites_solution_hydrogens geom
_atom_sites_solution_primary direct
_atom_sites_solution_secondary difmap
_audit_creation_method SHELXL-97
_cell_angle_alpha 90.00
_cell_angle_beta 111.703(2)
_cell_angle_gamma 90.00
_cell_formula_units_Z 4
_cell_length_a 10.5593(9)
_cell_length_b 12.8979(11)
_cell_length_c 10.1875(9)
_cell_measurement_reflns_used 3203
_cell_measurement_temperature 293(2)
_cell_measurement_theta_max 55.948
_cell_measurement_theta_min 5.217
_cell_volume 1289.11(19)
_computing_cell_refinement SMART
_computing_data_collection 'SMART (Bruker, 2000)'
_computing_data_reduction 'SAINT (Bruker, 2000)'
_computing_molecular_graphics SHELXTL
_computing_publication_material SHELXTL
_computing_structure_refinement 'SHELXL97 (Sheldrick, 1997)'
_computing_structure_solution 'SHELXTL (Bruker, 2000)'
_diffrn_ambient_temperature 293(2)
_diffrn_measured_fraction_theta_full 0.998
_diffrn_measured_fraction_theta_max 0.998
_diffrn_measurement_device_type 'Bruker SMART CCD area-detector'
_diffrn_measurement_method '\f and \w'
_diffrn_radiation_monochromator graphite
_diffrn_radiation_source 'fine-focus sealed tube'
_diffrn_radiation_type MoK\a
_diffrn_radiation_wavelength 0.71073
_diffrn_reflns_av_R_equivalents 0.0369
_diffrn_reflns_av_sigmaI/netI 0.0322
_diffrn_reflns_limit_h_max 12
_diffrn_reflns_limit_h_min -12
_diffrn_reflns_limit_k_max 15
_diffrn_reflns_limit_k_min -15
_diffrn_reflns_limit_l_max 12
_diffrn_reflns_limit_l_min -10
_diffrn_reflns_number 6372
_diffrn_reflns_theta_full 25.00
_diffrn_reflns_theta_max 25.00
_diffrn_reflns_theta_min 2.08
_exptl_absorpt_coefficient_mu 0.420
_exptl_absorpt_correction_T_max 0.850
_exptl_absorpt_correction_T_min 0.430
_exptl_absorpt_correction_type multi-scan
_exptl_absorpt_process_details '(SADABS; Bruker, 2000)'
_exptl_crystal_colour colorless
_exptl_crystal_density_diffrn 1.532
_exptl_crystal_density_method 'not measured'
_exptl_crystal_description prism
_exptl_crystal_F_000 616
_exptl_crystal_size_max 0.453
_exptl_crystal_size_mid 0.417
_exptl_crystal_size_min 0.388
_refine_diff_density_max 0.286
_refine_diff_density_min -0.282
_refine_ls_extinction_coef 0.018(2)
_refine_ls_extinction_expression Fc^*^=kFc[1+0.001xFc^2^\l^3^/sin(2\q)]^-1/4^
_refine_ls_extinction_method SHELXL97
_refine_ls_goodness_of_fit_ref 1.044
_refine_ls_hydrogen_treatment mixed
_refine_ls_matrix_type full
_refine_ls_number_parameters 181
_refine_ls_number_reflns 2275
_refine_ls_number_restraints 2
_refine_ls_restrained_S_all 1.048
_refine_ls_R_factor_all 0.0377
_refine_ls_R_factor_gt 0.0337
_refine_ls_shift/su_max 0.000
_refine_ls_shift/su_mean 0.000
_refine_ls_structure_factor_coef Fsqd
_refine_ls_weighting_details 'calc w = 1/[\s^2^(Fo^2^)+(0.0558P)^2^+0.1299P] where P = (Fo^2^+2Fc^2^)/3'
_refine_ls_weighting_scheme calc
_refine_ls_wR_factor_gt 0.0913
_refine_ls_wR_factor_ref 0.0936
_reflns_number_gt 1995
_reflns_number_total 2275
_reflns_threshold_expression I>2\s(I)
_cod_data_source_file cv6326.cif
_cod_data_source_block I
_cod_depositor_comments
;
The following automatic conversions were performed:
'_symmetry_cell_setting' value 'Monoclinic' changed to 'monoclinic'
according to '/home/saulius/struct/CIF-dictionaries/cif_core.dic'
dictionary named 'cif_core.dic' version 2.4.1 from 2010-06-29.

Automatic conversion script
Id: cif_fix_enum 1527 2010-12-29 10:47:43Z saulius 

The following automatic conversions were performed:

'_symmetry_cell_setting' value 'Monoclinic' changed to 'monoclinic'
according to /home/saulius/struct/CIF-dictionaries/cif_core.dic
dictionary named 'cif_core.dic' version 2.4.1 from 2010-06-29.

Automatic conversion script
Id: cif_fix_values 1715 2011-07-08 13:25:40Z adriana 
;
_cod_original_sg_symbol_H-M 'P 21/c'
_cod_database_code 2204005
_cod_database_fobs_code 2204005

loop_
_symmetry_equiv_pos_as_xyz
'x, y, z'
'-x, y+1/2, -z+1/2'
'-x, -y, -z'
'x, -y-1/2, z-1/2'

loop_
_atom_site_label
_atom_site_fract_x
_atom_site_fract_y
_atom_site_fract_z
_atom_site_U_iso_or_equiv
_atom_site_adp_type
_atom_site_calc_flag
_atom_site_refinement_flags
_atom_site_occupancy
_atom_site_type_symbol
H3 0.8162(19) 0.2150(13) 0.214(2) 0.044(6) Uiso d D 1 H
H2 0.711(2) 0.1542(16) -0.024(2) 0.053(7) Uiso d D 1 H
S1 0.98520(6) 0.01366(4) 0.31617(5) 0.0455(2) Uani d . 1 S
S2 0.63695(5) 0.14918(3) 0.22529(5) 0.02977(18) Uani d . 1 S
N1 1.06229(17) -0.16075(12) 0.25524(18) 0.0424(4) Uani d . 1 N
N2 0.75864(16) 0.11877(12) 0.05100(16) 0.0346(4) Uani d D 1 N
N3 0.77553(16) 0.15443(11) 0.18567(16) 0.0311(4) Uani d D 1 N
O1 0.78233(15) 0.00078(11) -0.09669(15) 0.0464(4) Uani d . 1 O
O2 0.59350(14) 0.04366(10) 0.21108(15) 0.0435(4) Uani d . 1 O
O3 0.67817(15) 0.19938(11) 0.36025(13) 0.0426(4) Uani d . 1 O
C1 1.0838(2) -0.09411(17) 0.3570(2) 0.0494(6) Uani d . 1 C
H1A 1.1492 -0.1050 0.4467 0.059 Uiso calc R 1 H
C2 0.96289(19) -0.12569(14) 0.1331(2) 0.0333(4) Uani d . 1 C
C3 0.90819(18) -0.03133(14) 0.14550(19) 0.0294(4) Uani d . 1 C
C4 0.81143(18) 0.02815(14) 0.02579(19) 0.0303(4) Uani d . 1 C
C5 0.9265(2) -0.19291(16) 0.0052(2) 0.0493(6) Uani d . 1 C
H5A 0.9816 -0.2544 0.0278 0.074 Uiso calc R 1 H
H5B 0.9426 -0.1558 -0.0689 0.074 Uiso calc R 1 H
H5C 0.8320 -0.2118 -0.0257 0.074 Uiso calc R 1 H
C6 0.51290(17) 0.22417(14) 0.09714(19) 0.0298(4) Uani d . 1 C
C7 0.43317(19) 0.17754(16) -0.0288(2) 0.0371(5) Uani d . 1 C
H7 0.4399 0.1067 -0.0417 0.045 Uiso calc R 1 H
C8 0.3436(2) 0.23751(18) -0.1349(2) 0.0474(6) Uani d . 1 C
H8 0.2909 0.2074 -0.2206 0.057 Uiso calc R 1 H
C9 0.3321(2) 0.34225(19) -0.1137(2) 0.0526(6) Uani d . 1 C
H9 0.2722 0.3826 -0.1855 0.063 Uiso calc R 1 H
C10 0.4091(2) 0.38700(17) 0.0134(3) 0.0526(6) Uani d . 1 C
H10 0.3984 0.4571 0.0279 0.063 Uiso calc R 1 H
C11 0.5018(2) 0.32934(15) 0.1195(2) 0.0421(5) Uani d . 1 C
H11 0.5558 0.3602 0.2042 0.051 Uiso calc R 1 H

loop_
_atom_site_aniso_label
_atom_site_aniso_U_11
_atom_site_aniso_U_22
_atom_site_aniso_U_33
_atom_site_aniso_U_12
_atom_site_aniso_U_13
_atom_site_aniso_U_23
S1 0.0527(4) 0.0408(3) 0.0285(3) 0.0140(2) -0.0020(2) -0.0020(2)
S2 0.0349(3) 0.0258(3) 0.0243(3) 0.00087(18) 0.0059(2) 0.00007(17)
N1 0.0435(10) 0.0370(9) 0.0454(11) 0.0127(8) 0.0149(9) 0.0092(8)
N2 0.0396(9) 0.0351(9) 0.0261(9) 0.0099(7) 0.0086(8) 0.0064(7)
N3 0.0315(8) 0.0253(8) 0.0313(9) 0.0003(6) 0.0055(7) -0.0026(6)
O1 0.0541(9) 0.0523(9) 0.0265(8) 0.0089(7) 0.0076(7) -0.0036(6)
O2 0.0529(9) 0.0287(7) 0.0469(9) -0.0060(6) 0.0159(7) 0.0041(6)
O3 0.0506(8) 0.0439(8) 0.0258(7) 0.0083(6) 0.0054(6) -0.0049(6)
C1 0.0481(13) 0.0493(13) 0.0387(12) 0.0159(10) 0.0019(10) 0.0087(10)
C2 0.0329(10) 0.0305(10) 0.0383(11) 0.0011(8) 0.0152(9) 0.0028(8)
C3 0.0293(9) 0.0297(10) 0.0280(10) 0.0007(7) 0.0092(8) 0.0007(7)
C4 0.0276(9) 0.0338(10) 0.0285(10) -0.0015(8) 0.0093(8) 0.0015(8)
C5 0.0606(14) 0.0384(12) 0.0507(13) 0.0063(10) 0.0225(12) -0.0075(10)
C6 0.0275(9) 0.0330(10) 0.0273(10) 0.0023(8) 0.0084(8) 0.0020(8)
C7 0.0321(10) 0.0419(11) 0.0342(11) -0.0025(8) 0.0087(9) -0.0021(9)
C8 0.0332(11) 0.0686(16) 0.0322(12) -0.0008(10) 0.0027(9) 0.0022(10)
C9 0.0439(12) 0.0665(16) 0.0428(13) 0.0181(11) 0.0107(11) 0.0197(11)
C10 0.0607(15) 0.0418(12) 0.0550(15) 0.0181(11) 0.0214(12) 0.0119(11)
C11 0.0498(13) 0.0369(11) 0.0352(11) 0.0051(9) 0.0107(10) -0.0021(9)

loop_
_atom_type_symbol
_atom_type_description
_atom_type_scat_dispersion_real
_atom_type_scat_dispersion_imag
_atom_type_scat_source
C C 0.0033 0.0016 'International Tables Vol C Tables 4.2.6.8 and 6.1.1.4'
H H 0.0000 0.0000 'International Tables Vol C Tables 4.2.6.8 and 6.1.1.4'
N N 0.0061 0.0033 'International Tables Vol C Tables 4.2.6.8 and 6.1.1.4'
O O 0.0106 0.0060 'International Tables Vol C Tables 4.2.6.8 and 6.1.1.4'
S S 0.1246 0.1234 'International Tables Vol C Tables 4.2.6.8 and 6.1.1.4'

loop_
_geom_angle_atom_site_label_1
_geom_angle_atom_site_label_2
_geom_angle_atom_site_label_3
_geom_angle
C1 S1 C3 89.40(10)
O2 S2 O3 120.02(9)
O2 S2 N3 107.11(8)
O3 S2 N3 103.46(8)
O2 S2 C6 109.04(8)
O3 S2 C6 110.01(8)
N3 S2 C6 106.21(8)
C1 N1 C2 110.73(16)
C4 N2 N3 123.86(15)
C4 N2 H2 115.0(15)
N3 N2 H2 121.1(15)
N2 N3 S2 115.03(12)
N2 N3 H3 118.4(14)
S2 N3 H3 109.0(14)
N1 C1 S1 115.86(16)
N1 C1 H1A 122.1
S1 C1 H1A 122.1
C3 C2 N1 114.53(17)
C3 C2 C5 127.88(18)
N1 C2 C5 117.59(17)
C2 C3 C4 124.66(17)
C2 C3 S1 109.46(13)
C4 C3 S1 125.42(14)
O1 C4 N2 118.39(17)
O1 C4 C3 121.81(17)
N2 C4 C3 119.70(16)
C2 C5 H5A 109.5
C2 C5 H5B 109.5
H5A C5 H5B 109.5
C2 C5 H5C 109.5
H5A C5 H5C 109.5
H5B C5 H5C 109.5
C7 C6 C11 121.15(18)
C7 C6 S2 118.67(14)
C11 C6 S2 120.07(15)
C8 C7 C6 119.19(19)
C8 C7 H7 120.4
C6 C7 H7 120.4
C7 C8 C9 120.0(2)
C7 C8 H8 120.0
C9 C8 H8 120.0
C10 C9 C8 120.2(2)
C10 C9 H9 119.9
C8 C9 H9 119.9
C9 C10 C11 120.9(2)
C9 C10 H10 119.6
C11 C10 H10 119.6
C10 C11 C6 118.5(2)
C10 C11 H11 120.7
C6 C11 H11 120.7

loop_
_geom_bond_atom_site_label_1
_geom_bond_atom_site_label_2
_geom_bond_distance
S1 C1 1.694(2)
S1 C3 1.7250(18)
S2 O2 1.4264(14)
S2 O3 1.4340(13)
S2 N3 1.6569(17)
S2 C6 1.7582(18)
N1 C1 1.301(3)
N1 C2 1.374(2)
N2 C4 1.360(2)
N2 N3 1.395(2)
N2 H2 0.875(16)
N3 H3 0.886(15)
O1 C4 1.222(2)
C1 H1A 0.9300
C2 C3 1.373(2)
C2 C5 1.493(3)
C3 C4 1.483(2)
C5 H5A 0.9600
C5 H5B 0.9600
C5 H5C 0.9600
C6 C7 1.385(3)
C6 C11 1.388(3)
C7 C8 1.380(3)
C7 H7 0.9300
C8 C9 1.380(3)
C8 H8 0.9300
C9 C10 1.375(3)
C9 H9 0.9300
C10 C11 1.377(3)
C10 H10 0.9300
C11 H11 0.9300

loop_
_geom_hbond_atom_site_label_D
_geom_hbond_atom_site_label_H
_geom_hbond_atom_site_label_A
_geom_hbond_site_symmetry_A
_geom_hbond_distance_DH
_geom_hbond_distance_HA
_geom_hbond_distance_DA
_geom_hbond_angle_DHA
_geom_hbond_publ_flag
C5 H5B O1 . 0.96 2.58 2.910(3) 100 ?
C5 H5C O1 . 0.96 2.83 2.910(3) 85 ?
C7 H7 O2 . 0.93 2.61 2.960(2) 103 ?
C11 H11 O3 . 0.93 2.64 2.986(2) 103 ?
N3 H3 N1 2_755 0.89(2) 2.00(2) 2.866(2) 164(2) yes
N2 H2 O3 4_565 0.88(2) 2.18(2) 2.963(2) 148(2) yes
C1 H1A O3 3_756 0.93 2.45 3.332(2) 158 ?
C7 H7 O2 3_655 0.93 2.53 3.359(2) 148 ?
C9 H9 O1 2_654 0.93 2.58 3.422(3) 152 ?
C10 H10 O2 2_655 0.93 2.86 3.467(3) 124 ?

loop_
_geom_torsion_atom_site_label_1
_geom_torsion_atom_site_label_2
_geom_torsion_atom_site_label_3
_geom_torsion_atom_site_label_4
_geom_torsion
_geom_torsion_publ_flag
C4 N2 N3 S2 -108.26(17) ?
O2 S2 N3 N2 58.05(14) ?
O3 S2 N3 N2 -174.22(12) ?
C6 S2 N3 N2 -58.37(14) ?
C2 N1 C1 S1 1.3(3) yes
C3 S1 C1 N1 -1.07(19) yes
C1 N1 C2 C3 -0.9(3) yes
C1 N1 C2 C5 179.52(19) yes
N1 C2 C3 C4 172.68(17) yes
C5 C2 C3 C4 -7.7(3) ?
N1 C2 C3 S1 0.1(2) yes
C5 C2 C3 S1 179.66(17) yes
C1 S1 C3 C2 0.51(15) yes
C1 S1 C3 C4 -172.02(17) yes
N3 N2 C4 O1 174.87(17) ?
N3 N2 C4 C3 -8.7(3) ?
C2 C3 C4 O1 -6.7(3) ?
S1 C3 C4 O1 164.72(16) ?
C2 C3 C4 N2 176.96(17) ?
S1 C3 C4 N2 -11.6(3) ?
O2 S2 C6 C7 -28.71(17) ?
O3 S2 C6 C7 -162.25(14) ?
N3 S2 C6 C7 86.41(16) ?
O2 S2 C6 C11 155.18(16) ?
O3 S2 C6 C11 21.64(19) ?
N3 S2 C6 C11 -89.70(17) ?
C11 C6 C7 C8 1.5(3) ?
S2 C6 C7 C8 -174.53(15) yes
C6 C7 C8 C9 -1.4(3) yes
C7 C8 C9 C10 -0.5(3) yes
C8 C9 C10 C11 2.2(4) yes
C9 C10 C11 C6 -2.0(3) yes
C7 C6 C11 C10 0.2(3) yes
S2 C6 C11 C10 176.16(17) ?

loop_
_cod_related_entry_id
_cod_related_entry_database
_cod_related_entry_code
1 ChemSpider 21130625
